data_7238383
loop_
_publ_author_name
'Ma, Lu-Fang'
'Qin, Jian-Hua'
'Wang, Li-Ya'
'Li, Dong-Sheng'

_publ_section_title
;
 Two unique (4,5,6)-connected 2D CdII coordination polymers based on the
 5-nitro-1,2,3-benzenetricarboxylate ligand
;
_journal_issue 2
_journal_name_full 'RSC Advances'
_journal_page_first 180
_journal_paper_doi 10.1039/c1ra00119a
_journal_volume 1
_journal_year 2011
_chemical_formula_sum 'C18 H12 Cd3 N2 O20'
_chemical_formula_weight 913.50
_space_group_IT_number 14
_space_group_name_Hall '-P 2ybc'
_space_group_name_H-M_alt 'P 1 21/c 1'
_symmetry_cell_setting monoclinic
_symmetry_space_group_name_H-M 'P 1 21/c 1'
_atom_sites_solution_hydrogens geom
_atom_sites_solution_primary direct
_atom_sites_solution_secondary difmap
_audit_creation_method SHELXL-97
_cell_angle_alpha 90.00
_cell_angle_beta 98.9920(10)
_cell_angle_gamma 90.00
_cell_formula_units_Z 4
_cell_length_a 14.1956(12)
_cell_length_b 13.5254(11)
_cell_length_c 12.3722(10)
_cell_measurement_reflns_used 9994
_cell_measurement_temperature 296(2)
_cell_measurement_theta_max 28.21
_cell_measurement_theta_min 2.81
_cell_volume 2346.3(3)
_computing_cell_refinement 'Bruker SMART'
_computing_data_collection 'Bruker SMART'
_computing_data_reduction 'Bruker SAINT'
_computing_molecular_graphics 'Bruker SHELXTL'
_computing_publication_material 'Bruker SHELXTL'
_computing_structure_refinement 'SHELXL-97 (Sheldrick, 1997)'
_computing_structure_solution 'SHELXS-97 (Sheldrick, 1990)'
_diffrn_ambient_temperature 296(2)
_diffrn_measured_fraction_theta_full 0.999
_diffrn_measured_fraction_theta_max 0.999
_diffrn_measurement_device_type 'CCD area detector'
_diffrn_measurement_method 'phi and omega scans'
_diffrn_radiation_monochromator graphite
_diffrn_radiation_source 'fine-focus sealed tube'
_diffrn_radiation_type MoK\a
_diffrn_radiation_wavelength 0.71073
_diffrn_reflns_av_R_equivalents 0.0176
_diffrn_reflns_av_sigmaI/netI 0.0155
_diffrn_reflns_limit_h_max 17
_diffrn_reflns_limit_h_min -17
_diffrn_reflns_limit_k_max 16
_diffrn_reflns_limit_k_min -16
_diffrn_reflns_limit_l_max 14
_diffrn_reflns_limit_l_min -14
_diffrn_reflns_number 17440
_diffrn_reflns_theta_full 25.50
_diffrn_reflns_theta_max 25.50
_diffrn_reflns_theta_min 2.53
_diffrn_standards_decay_% 0
_diffrn_standards_interval_count 0
_diffrn_standards_interval_time 0
_diffrn_standards_number 0
_exptl_absorpt_coefficient_mu 2.803
_exptl_absorpt_correction_T_max 0.6950
_exptl_absorpt_correction_T_min 0.4491
_exptl_absorpt_correction_type multi-scan
_exptl_absorpt_process_details sadabs
_exptl_crystal_colour colourless
_exptl_crystal_density_diffrn 2.586
_exptl_crystal_density_method 'not measured'
_exptl_crystal_description block
_exptl_crystal_F_000 1752
_exptl_crystal_size_max 0.34
_exptl_crystal_size_mid 0.21
_exptl_crystal_size_min 0.14
_refine_diff_density_max 0.557
_refine_diff_density_min -0.489
_refine_diff_density_rms 0.076
_refine_ls_extinction_method none
_refine_ls_goodness_of_fit_ref 1.083
_refine_ls_hydrogen_treatment constr
_refine_ls_matrix_type full
_refine_ls_number_parameters 388
_refine_ls_number_reflns 4354
_refine_ls_number_restraints 0
_refine_ls_restrained_S_all 1.083
_refine_ls_R_factor_all 0.0199
_refine_ls_R_factor_gt 0.0175
_refine_ls_shift/su_max 0.002
_refine_ls_shift/su_mean 0.000
_refine_ls_structure_factor_coef Fsqd
_refine_ls_weighting_details 'calc w=1/[\s^2^(Fo^2^)+(0.0236P)^2^+1.3563P] where P=(Fo^2^+2Fc^2^)/3'
_refine_ls_weighting_scheme calc
_refine_ls_wR_factor_gt 0.0430
_refine_ls_wR_factor_ref 0.0442
_reflns_number_gt 4025
_reflns_number_total 4354
_reflns_threshold_expression >2sigma(I)
_cod_data_source_file c1ra00119a.txt
_cod_data_source_block a
_cod_depositor_comments
;
The following automatic conversions were performed:

data item '_symmetry_cell_setting' value 'Monoclinic' was changed to
'monoclinic' in accordance with the
/home/saulius/struct/COD-crude-data/automatic-downloads/DataCite-retrospective/RSC/depositions/lib/dictionaries/cif_core.dic
dictionary named 'cif_core.dic' version 2.4.2 last updated on
2011-04-26.

Automatic conversion script
Id: cif_fix_values 6909 2019-04-08 15:41:33Z antanas 
;
_cod_original_sg_symbol_H-M P2(1)/c
_cod_database_code 7238383

loop_
_symmetry_equiv_pos_as_xyz
'x, y, z'
'-x, y+1/2, -z+1/2'
'-x, -y, -z'
'x, -y-1/2, z-1/2'

loop_
_atom_site_label
_atom_site_type_symbol
_atom_site_fract_x
_atom_site_fract_y
_atom_site_fract_z
_atom_site_U_iso_or_equiv
_atom_site_adp_type
_atom_site_occupancy
_atom_site_symmetry_multiplicity
_atom_site_calc_flag
_atom_site_refinement_flags
Cd1 Cd 0.964194(12) 0.787629(13) 0.682379(13) 0.01846(6) Uani 1 1 d .
Cd2 Cd 1.081587(12) 0.887503(13) 0.975160(13) 0.01828(6) Uani 1 1 d .
Cd3 Cd 0.843740(12) 0.639629(13) 0.887229(13) 0.01892(6) Uani 1 1 d .
N1 N 1.46535(16) 0.6229(2) 0.9534(2) 0.0386(6) Uani 1 1 d .
N2 N 0.46287(16) 0.8842(2) 0.9043(2) 0.0366(6) Uani 1 1 d .
O1 O 1.03506(11) 0.74980(12) 0.85797(13) 0.0191(3) Uani 1 1 d .
O2 O 1.00322(11) 0.59279(11) 0.89433(13) 0.0176(3) Uani 1 1 d .
O3 O 1.07217(12) 0.62679(12) 0.67759(13) 0.0230(4) Uani 1 1 d .
O4 O 1.20990(13) 0.63392(14) 0.61562(14) 0.0302(4) Uani 1 1 d .
O5 O 1.09332(12) 0.68013(13) 1.10097(13) 0.0235(4) Uani 1 1 d .
O6 O 1.17641(13) 0.54553(13) 1.16436(14) 0.0283(4) Uani 1 1 d .
O7 O 1.50731(15) 0.6111(2) 1.04566(18) 0.0627(8) Uani 1 1 d .
O8 O 1.50646(16) 0.6341(3) 0.8741(2) 0.0727(9) Uani 1 1 d .
O9 O 0.74046(13) 0.91758(14) 0.67894(14) 0.0291(4) Uani 1 1 d .
O10 O 0.84692(12) 0.82175(13) 0.78251(13) 0.0235(4) Uani 1 1 d .
O11 O 0.92378(11) 0.93376(11) 0.98410(12) 0.0177(3) Uani 1 1 d .
O12 O 0.90228(11) 0.77290(11) 1.00900(13) 0.0192(3) Uani 1 1 d .
O13 O 0.85068(12) 0.86905(13) 1.19347(14) 0.0244(4) Uani 1 1 d .
O14 O 0.70953(13) 0.85185(15) 1.24555(14) 0.0318(4) Uani 1 1 d .
O15 O 0.41948(15) 0.8731(2) 0.98132(19) 0.0557(7) Uani 1 1 d .
O16 O 0.42336(16) 0.8976(3) 0.8116(2) 0.0784(10) Uani 1 1 d .
O17 O 0.89386(12) 0.92159(12) 0.57192(13) 0.0192(3) Uani 1 1 d .
H1W H 0.8480 0.9341 0.6064 0.029 Uiso 1 1 d R
H2W H 0.9243 0.9756 0.5839 0.029 Uiso 1 1 d R
O18 O 1.02651(11) 0.94919(12) 0.79542(13) 0.0206(4) Uani 1 1 d .
H3W H 0.9989 1.0044 0.8005 0.031 Uiso 1 1 d R
H4W H 1.0733 0.9680 0.7654 0.031 Uiso 1 1 d R
O19 O 1.21694(13) 0.89185(16) 0.89110(15) 0.0365(5) Uani 1 1 d .
H5W H 1.2754 0.8844 0.9177 0.055 Uiso 1 1 d R
H6W H 1.2229 0.9218 0.8321 0.055 Uiso 1 1 d R
O20 O 0.70777(13) 0.64075(15) 0.96501(15) 0.0338(5) Uani 1 1 d .
H7W H 0.6527 0.6293 0.9293 0.051 Uiso 1 1 d R
H8W H 0.7107 0.6214 1.0308 0.051 Uiso 1 1 d R
C1 C 1.16540(16) 0.64192(16) 0.89863(18) 0.0144(5) Uani 1 1 d .
C2 C 1.21502(17) 0.64080(16) 0.80892(19) 0.0170(5) Uani 1 1 d .
C3 C 1.31421(18) 0.63531(18) 0.8272(2) 0.0218(5) Uani 1 1 d .
H3 H 1.3485 0.6378 0.7691 0.026 Uiso 1 1 calc R
C4 C 1.36068(17) 0.62612(19) 0.9338(2) 0.0234(5) Uani 1 1 d .
C5 C 1.31230(17) 0.61696(19) 1.0227(2) 0.0226(5) Uani 1 1 d .
H5 H 1.3452 0.6051 1.0926 0.027 Uiso 1 1 calc R
C6 C 1.21418(17) 0.62583(17) 1.00472(19) 0.0171(5) Uani 1 1 d .
C7 C 1.05944(16) 0.66169(17) 0.88192(17) 0.0156(5) Uani 1 1 d .
C8 C 1.16287(18) 0.63528(17) 0.69294(19) 0.0193(5) Uani 1 1 d .
C9 C 1.15716(16) 0.61646(17) 1.09889(18) 0.0174(5) Uani 1 1 d .
C10 C 0.71623(17) 0.87997(16) 0.86000(19) 0.0170(5) Uani 1 1 d .
C11 C 0.76393(16) 0.87257(16) 0.96831(18) 0.0146(5) Uani 1 1 d .
C12 C 0.71164(17) 0.87136(17) 1.05542(19) 0.0184(5) Uani 1 1 d .
C13 C 0.61239(18) 0.87495(18) 1.0339(2) 0.0241(6) Uani 1 1 d .
H13 H 0.5767 0.8723 1.0908 0.029 Uiso 1 1 calc R
C14 C 0.56800(17) 0.8825(2) 0.9266(2) 0.0249(6) Uani 1 1 d .
C15 C 0.61782(18) 0.88679(19) 0.8388(2) 0.0234(5) Uani 1 1 d .
H15 H 0.5860 0.8941 0.7676 0.028 Uiso 1 1 calc R
C16 C 0.77149(17) 0.87328(17) 0.76490(18) 0.0174(5) Uani 1 1 d .
C17 C 0.87132(16) 0.86006(16) 0.98958(17) 0.0150(5) Uani 1 1 d .
C18 C 0.76030(18) 0.86341(17) 1.17259(19) 0.0209(5) Uani 1 1 d .

loop_
_atom_site_aniso_label
_atom_site_aniso_U_11
_atom_site_aniso_U_22
_atom_site_aniso_U_33
_atom_site_aniso_U_23
_atom_site_aniso_U_13
_atom_site_aniso_U_12
Cd1 0.01801(10) 0.02613(10) 0.01172(9) 0.00189(6) 0.00384(7) 0.00268(7)
Cd2 0.01580(10) 0.02560(10) 0.01318(9) -0.00225(7) 0.00149(7) 0.00199(7)
Cd3 0.01573(10) 0.02865(10) 0.01233(9) -0.00140(7) 0.00208(7) 0.00267(7)
N1 0.0146(12) 0.0707(18) 0.0305(14) 0.0049(12) 0.0035(10) 0.0011(11)
N2 0.0166(12) 0.0611(17) 0.0321(14) -0.0006(11) 0.0034(10) 0.0025(11)
O1 0.0201(9) 0.0190(8) 0.0169(8) 0.0006(7) -0.0009(6) 0.0040(7)
O2 0.0154(8) 0.0200(8) 0.0177(8) 0.0010(6) 0.0032(6) -0.0016(7)
O3 0.0198(10) 0.0295(9) 0.0180(9) 0.0023(7) -0.0029(7) -0.0057(7)
O4 0.0279(10) 0.0485(12) 0.0150(9) -0.0009(8) 0.0057(8) 0.0067(8)
O5 0.0227(9) 0.0290(9) 0.0205(9) -0.0020(7) 0.0088(7) 0.0026(8)
O6 0.0325(10) 0.0344(10) 0.0195(9) 0.0082(8) 0.0087(8) 0.0061(8)
O7 0.0198(11) 0.134(3) 0.0314(13) 0.0112(13) -0.0041(9) 0.0051(13)
O8 0.0198(12) 0.161(3) 0.0394(14) 0.0167(15) 0.0105(10) -0.0027(14)
O9 0.0313(10) 0.0411(11) 0.0160(9) 0.0064(8) 0.0073(7) 0.0096(8)
O10 0.0176(9) 0.0363(10) 0.0175(8) -0.0009(7) 0.0056(7) 0.0044(8)
O11 0.0143(8) 0.0215(8) 0.0172(8) 0.0000(7) 0.0025(6) -0.0032(7)
O12 0.0202(9) 0.0194(8) 0.0167(8) 0.0010(6) -0.0009(7) 0.0027(7)
O13 0.0208(10) 0.0333(10) 0.0170(9) 0.0017(7) -0.0030(7) -0.0064(7)
O14 0.0287(11) 0.0527(12) 0.0155(9) 0.0011(8) 0.0081(8) 0.0019(9)
O15 0.0175(11) 0.111(2) 0.0405(13) 0.0086(13) 0.0113(10) 0.0037(11)
O16 0.0205(12) 0.179(3) 0.0337(14) 0.0111(16) -0.0035(10) 0.0103(15)
O17 0.0198(9) 0.0198(8) 0.0189(8) -0.0019(7) 0.0059(7) -0.0007(7)
O18 0.0201(9) 0.0201(8) 0.0224(9) 0.0036(7) 0.0055(7) 0.0016(7)
O19 0.0197(10) 0.0664(14) 0.0242(10) 0.0076(9) 0.0053(8) 0.0022(9)
O20 0.0185(10) 0.0630(14) 0.0202(10) 0.0052(9) 0.0034(7) -0.0008(9)
C1 0.0141(12) 0.0137(10) 0.0150(11) -0.0005(8) 0.0012(9) -0.0013(9)
C2 0.0178(12) 0.0179(11) 0.0150(12) 0.0008(9) 0.0019(9) -0.0010(9)
C3 0.0180(13) 0.0317(13) 0.0168(12) 0.0003(10) 0.0064(10) -0.0017(10)
C4 0.0128(12) 0.0353(14) 0.0217(13) 0.0003(10) 0.0015(10) 0.0004(10)
C5 0.0164(13) 0.0337(14) 0.0168(12) 0.0003(10) -0.0005(10) 0.0013(10)
C6 0.0167(12) 0.0201(11) 0.0145(11) 0.0005(9) 0.0022(9) 0.0010(9)
C7 0.0165(12) 0.0217(12) 0.0081(10) -0.0020(9) 0.0008(8) 0.0018(9)
C8 0.0240(14) 0.0197(12) 0.0135(12) 0.0011(9) 0.0012(10) 0.0007(10)
C9 0.0148(12) 0.0249(12) 0.0127(11) -0.0038(9) 0.0026(9) -0.0024(9)
C10 0.0156(12) 0.0205(11) 0.0151(11) 0.0009(9) 0.0034(9) 0.0003(9)
C11 0.0138(12) 0.0149(10) 0.0152(11) -0.0005(8) 0.0027(9) -0.0014(9)
C12 0.0163(12) 0.0227(12) 0.0162(12) 0.0002(9) 0.0028(9) -0.0008(9)
C13 0.0197(13) 0.0340(14) 0.0202(13) -0.0003(11) 0.0079(10) 0.0013(11)
C14 0.0105(12) 0.0381(15) 0.0254(13) -0.0013(11) 0.0010(10) 0.0018(10)
C15 0.0177(13) 0.0344(14) 0.0174(12) -0.0004(10) 0.0007(10) 0.0017(10)
C16 0.0177(12) 0.0211(11) 0.0137(12) -0.0029(9) 0.0034(9) -0.0036(9)
C17 0.0140(11) 0.0223(12) 0.0086(10) -0.0016(9) 0.0014(8) -0.0004(9)
C18 0.0247(14) 0.0224(12) 0.0153(12) -0.0018(9) 0.0025(10) -0.0012(10)

loop_
_atom_type_symbol
_atom_type_description
_atom_type_scat_dispersion_real
_atom_type_scat_dispersion_imag
_atom_type_scat_source
C C 0.0033 0.0016 'International Tables Vol C Tables 4.2.6.8 and 6.1.1.4'
H H 0.0000 0.0000 'International Tables Vol C Tables 4.2.6.8 and 6.1.1.4'
N N 0.0061 0.0033 'International Tables Vol C Tables 4.2.6.8 and 6.1.1.4'
O O 0.0106 0.0060 'International Tables Vol C Tables 4.2.6.8 and 6.1.1.4'
Cd Cd -0.8075 1.2024 'International Tables Vol C Tables 4.2.6.8 and 6.1.1.4'

loop_
_geom_angle_atom_site_label_1
_geom_angle_atom_site_label_2
_geom_angle_atom_site_label_3
_geom_angle
_geom_angle_site_symmetry_1
_geom_angle_site_symmetry_3
O5 Cd1 O10 156.21(7) 4_575 .
O5 Cd1 O1 101.38(6) 4_575 .
O10 Cd1 O1 77.30(6) . .
O5 Cd1 O12 82.74(6) 4_575 4_575
O10 Cd1 O12 111.67(6) . 4_575
O1 Cd1 O12 146.53(6) . 4_575
O5 Cd1 O17 83.96(6) 4_575 .
O10 Cd1 O17 83.21(6) . .
O1 Cd1 O17 142.05(5) . .
O12 Cd1 O17 71.17(5) 4_575 .
O19 Cd2 O4 74.48(6) . 4_576
O19 Cd2 O11 151.28(6) . .
O4 Cd2 O11 129.72(6) 4_576 .
O19 Cd2 O1 85.28(6) . .
O4 Cd2 O1 117.73(6) 4_576 .
O11 Cd2 O1 93.50(5) . .
O19 Cd2 O18 75.40(6) . .
O4 Cd2 O18 147.27(6) 4_576 .
O11 Cd2 O18 76.98(5) . .
O1 Cd2 O18 71.83(5) . .
O19 Cd2 O11 96.92(6) . 3_777
O4 Cd2 O11 90.86(6) 4_576 3_777
O11 Cd2 O11 70.70(6) . 3_777
O1 Cd2 O11 150.61(5) . 3_777
O18 Cd2 O11 80.35(5) . 3_777
O19 Cd2 O3 128.22(6) . 4_576
O4 Cd2 O3 53.84(6) 4_576 4_576
O11 Cd2 O3 77.03(5) . 4_576
O1 Cd2 O3 119.19(6) . 4_576
O18 Cd2 O3 152.32(5) . 4_576
O11 Cd2 O3 82.25(5) 3_777 4_576
O20 Cd3 O2 149.46(6) . .
O20 Cd3 O14 71.26(6) . 4_575
O2 Cd3 O14 134.34(6) . 4_575
O20 Cd3 O12 87.89(6) . .
O2 Cd3 O12 86.68(5) . .
O14 Cd3 O12 125.55(6) 4_575 .
O20 Cd3 O13 125.83(6) . 4_575
O2 Cd3 O13 80.50(6) . 4_575
O14 Cd3 O13 54.86(6) 4_575 4_575
O12 Cd3 O13 126.31(6) . 4_575
O20 Cd3 O17 75.46(6) . 4_576
O2 Cd3 O17 74.51(5) . 4_576
O14 Cd3 O17 142.33(6) 4_575 4_576
O12 Cd3 O17 69.25(5) . 4_576
O13 Cd3 O17 149.84(5) 4_575 4_576
O20 Cd3 O6 92.42(7) . 3_767
O2 Cd3 O6 79.41(6) . 3_767
O14 Cd3 O6 79.66(6) 4_575 3_767
O12 Cd3 O6 152.97(5) . 3_767
O13 Cd3 O6 74.26(5) 4_575 3_767
O17 Cd3 O6 84.67(5) 4_576 3_767
O20 Cd3 C18 98.21(7) . 4_575
O2 Cd3 C18 107.59(6) . 4_575
O14 Cd3 C18 27.18(7) 4_575 4_575
O12 Cd3 C18 132.27(6) . 4_575
O13 Cd3 C18 27.70(7) 4_575 4_575
O17 Cd3 C18 157.98(6) 4_576 4_575
O6 Cd3 C18 74.43(6) 3_767 4_575
O7 N1 O8 123.0(2) . .
O7 N1 C4 119.6(2) . .
O8 N1 C4 117.4(2) . .
O16 N2 O15 122.8(2) . .
O16 N2 C14 119.1(2) . .
O15 N2 C14 118.1(2) . .
C7 O1 Cd1 119.59(14) . .
C7 O1 Cd2 123.60(14) . .
Cd1 O1 Cd2 115.95(7) . .
C7 O2 Cd3 115.19(14) . .
C8 O3 Cd2 86.91(13) . 4_575
C8 O4 Cd2 97.11(15) . 4_575
C9 O5 Cd1 141.13(16) . 4_576
C9 O6 Cd3 125.06(15) . 3_767
C16 O10 Cd1 133.55(15) . .
C17 O11 Cd2 111.76(14) . .
C17 O11 Cd2 136.83(14) . 3_777
Cd2 O11 Cd2 109.30(6) . 3_777
C17 O12 Cd1 124.71(14) . 4_576
C17 O12 Cd3 120.08(14) . .
Cd1 O12 Cd3 110.80(6) 4_576 .
C18 O13 Cd3 90.13(14) . 4_576
C18 O14 Cd3 92.30(15) . 4_576
Cd1 O17 Cd3 108.29(6) . 4_575
Cd1 O17 H1W 98.5 . .
Cd3 O17 H1W 113.9 4_575 .
Cd1 O17 H2W 113.4 . .
Cd3 O17 H2W 121.5 4_575 .
H1W O17 H2W 98.7 . .
Cd2 O18 H3W 109.0 . .
Cd2 O18 H4W 110.3 . .
H3W O18 H4W 99.8 . .
Cd2 O19 H5W 130.5 . .
Cd2 O19 H6W 126.6 . .
H5W O19 H6W 99.6 . .
Cd3 O20 H7W 123.2 . .
Cd3 O20 H8W 118.9 . .
H7W O20 H8W 110.1 . .
C6 C1 C2 120.2(2) . .
C6 C1 C7 119.43(19) . .
C2 C1 C7 120.4(2) . .
C3 C2 C1 119.4(2) . .
C3 C2 C8 119.0(2) . .
C1 C2 C8 121.3(2) . .
C4 C3 C2 118.6(2) . .
C4 C3 H3 120.7 . .
C2 C3 H3 120.7 . .
C3 C4 C5 122.7(2) . .
C3 C4 N1 118.6(2) . .
C5 C4 N1 118.7(2) . .
C6 C5 C4 118.4(2) . .
C6 C5 H5 120.8 . .
C4 C5 H5 120.8 . .
C5 C6 C1 120.2(2) . .
C5 C6 C9 120.8(2) . .
C1 C6 C9 119.0(2) . .
O2 C7 O1 125.1(2) . .
O2 C7 C1 119.5(2) . .
O1 C7 C1 115.5(2) . .
O4 C8 O3 122.1(2) . .
O4 C8 C2 119.1(2) . .
O3 C8 C2 118.6(2) . .
O5 C9 O6 126.6(2) . .
O5 C9 C6 115.5(2) . .
O6 C9 C6 117.9(2) . .
C15 C10 C11 120.5(2) . .
C15 C10 C16 119.1(2) . .
C11 C10 C16 120.3(2) . .
C12 C11 C10 120.0(2) . .
C12 C11 C17 120.3(2) . .
C10 C11 C17 119.64(19) . .
C13 C12 C11 119.6(2) . .
C13 C12 C18 118.9(2) . .
C11 C12 C18 121.4(2) . .
C14 C13 C12 118.8(2) . .
C14 C13 H13 120.6 . .
C12 C13 H13 120.6 . .
C13 C14 C15 123.0(2) . .
C13 C14 N2 118.5(2) . .
C15 C14 N2 118.5(2) . .
C10 C15 C14 118.1(2) . .
C10 C15 H15 120.9 . .
C14 C15 H15 120.9 . .
O9 C16 O10 126.2(2) . .
O9 C16 C10 118.7(2) . .
O10 C16 C10 115.2(2) . .
O11 C17 O12 124.0(2) . .
O11 C17 C11 119.5(2) . .
O12 C17 C11 116.50(19) . .
O14 C18 O13 122.6(2) . .
O14 C18 C12 118.3(2) . .
O13 C18 C12 119.1(2) . .
O14 C18 Cd3 60.51(13) . 4_576
O13 C18 Cd3 62.17(12) . 4_576
C12 C18 Cd3 176.40(17) . 4_576

loop_
_geom_bond_atom_site_label_1
_geom_bond_atom_site_label_2
_geom_bond_distance
_geom_bond_site_symmetry_2
Cd1 O5 2.2675(16) 4_575
Cd1 O10 2.2724(16) .
Cd1 O1 2.3044(16) .
Cd1 O12 2.3356(15) 4_575
Cd1 O17 2.3919(16) .
Cd2 O19 2.3241(19) .
Cd2 O4 2.3307(18) 4_576
Cd2 O11 2.3451(16) .
Cd2 O1 2.3891(16) .
Cd2 O18 2.3893(16) .
Cd2 O11 2.4731(16) 3_777
Cd2 O3 2.5363(17) 4_576
Cd3 O20 2.2875(18) .
Cd3 O2 2.3392(16) .
Cd3 O14 2.3816(19) 4_575
Cd3 O12 2.4121(16) .
Cd3 O13 2.4175(17) 4_575
Cd3 O17 2.4300(16) 4_576
Cd3 O6 2.5893(19) 3_767
Cd3 C18 2.734(2) 4_575
N1 O7 1.213(3) .
N1 O8 1.227(3) .
N1 C4 1.468(3) .
N2 O16 1.208(3) .
N2 O15 1.222(3) .
N2 C14 1.475(3) .
O1 C7 1.263(3) .
O2 C7 1.252(3) .
O3 C8 1.277(3) .
O3 Cd2 2.5362(17) 4_575
O4 C8 1.249(3) .
O4 Cd2 2.3307(18) 4_575
O5 C9 1.253(3) .
O5 Cd1 2.2675(16) 4_576
O6 C9 1.258(3) .
O6 Cd3 2.5893(19) 3_767
O9 C16 1.240(3) .
O10 C16 1.268(3) .
O11 C17 1.252(3) .
O11 Cd2 2.4731(16) 3_777
O12 C17 1.268(3) .
O12 Cd1 2.3356(15) 4_576
O13 C18 1.271(3) .
O13 Cd3 2.4174(17) 4_576
O14 C18 1.250(3) .
O14 Cd3 2.3815(19) 4_576
O17 Cd3 2.4300(16) 4_575
O17 H1W 0.8499 .
O17 H2W 0.8500 .
O18 H3W 0.8499 .
O18 H4W 0.8500 .
O19 H5W 0.8500 .
O19 H6W 0.8500 .
O20 H7W 0.8500 .
O20 H8W 0.8500 .
C1 C6 1.402(3) .
C1 C2 1.405(3) .
C1 C7 1.510(3) .
C2 C3 1.393(3) .
C2 C8 1.510(3) .
C3 C4 1.385(4) .
C3 H3 0.9300 .
C4 C5 1.390(3) .
C5 C6 1.381(3) .
C5 H5 0.9300 .
C6 C9 1.524(3) .
C10 C15 1.384(3) .
C10 C11 1.407(3) .
C10 C16 1.515(3) .
C11 C12 1.401(3) .
C11 C17 1.515(3) .
C12 C13 1.393(3) .
C12 C18 1.509(3) .
C13 C14 1.382(4) .
C13 H13 0.9300 .
C14 C15 1.387(4) .
C15 H15 0.9300 .
C18 Cd3 2.734(2) 4_576

loop_
_geom_hbond_atom_site_label_D
_geom_hbond_atom_site_label_H
_geom_hbond_atom_site_label_A
_geom_hbond_distance_DH
_geom_hbond_distance_HA
_geom_hbond_distance_DA
_geom_hbond_angle_DHA
_geom_hbond_site_symmetry_A
O17 H1W O10 0.85 2.66 3.098(2) 113.6 .
O17 H1W O9 0.85 1.90 2.720(2) 161.6 .
O17 H2W O2 0.85 1.89 2.735(2) 176.8 2_756
O18 H3W O3 0.85 1.98 2.827(2) 174.5 2_756
O18 H4W O6 0.85 2.08 2.871(2) 155.5 4_575
O18 H4W O13 0.85 2.47 3.005(2) 121.6 3_777
O19 H5W O15 0.85 2.08 2.928(3) 177.3 1_655
O19 H5W O16 0.85 2.65 3.234(3) 127.0 1_655
O19 H5W N2 0.85 2.69 3.471(3) 153.0 1_655
O19 H6W O6 0.85 2.12 2.900(3) 151.7 4_575
O20 H8W O9 0.85 1.89 2.731(3) 169.9 4_576
O20 H7W O8 0.85 2.08 2.905(3) 162.5 1_455
